data_1576868
loop_
_publ_author_name
'Xu, Gaoqiang'
'Zhao, Ying'
'Xie, Sheng'
'Zhou, Zhibiao'
'Luo, Ziyu'
'Liu, Haohao'
'Zhang, Yang'
'Qiu, Zijie'
'Pan, Anlian'
'Zeng, Zebing'
'Tang, Ben Zhong'

_publ_section_title
;
 Sulfone-functionalized stereoisomeric [3]radialene displays guest induced
 modulation of porous frameworks and critical crystallization-induced
 near-infrared emission.
;
_journal_issue 10
_journal_name_full 'Chemical science'
_journal_page_first 5092
_journal_page_last 5102
_journal_paper_doi 10.1039/d5sc06925d
_journal_volume 17
_journal_year 2026
_chemical_formula_moiety 'C42 H24 O6 S3'
_chemical_formula_sum 'C42 H24 O6 S3'
_chemical_formula_weight 720.79
_space_group_crystal_system triclinic
_space_group_IT_number 2
_space_group_name_Hall '-P 1'
_space_group_name_H-M_alt 'P -1'
_atom_sites_solution_hydrogens geom
_atom_sites_solution_primary dual
_audit_creation_date 2023-08-02
_audit_creation_method
;
Olex2 1.5
(compiled 2023.03.06 svn.rbb2c1857 for OlexSys, GUI svn.r6748)
;
_audit_update_record
;
2025-08-25 deposited with the CCDC.	2026-01-07 downloaded from the CCDC.
;
_cell_angle_alpha 66.493(2)
_cell_angle_beta 89.947(2)
_cell_angle_gamma 89.447(2)
_cell_formula_units_Z 2
_cell_length_a 7.18920(10)
_cell_length_b 16.6927(4)
_cell_length_c 17.5904(4)
_cell_measurement_reflns_used 16006
_cell_measurement_temperature 100.01(10)
_cell_measurement_theta_max 71.5790
_cell_measurement_theta_min 3.0620
_cell_volume 1935.69(8)
_computing_cell_refinement 'CrysAlisPro 1.171.38.46 (Rigaku OD, 2015)'
_computing_data_collection 'CrysAlisPro 1.171.38.46 (Rigaku OD, 2015)'
_computing_data_reduction 'CrysAlisPro 1.171.38.46 (Rigaku OD, 2015)'
_computing_molecular_graphics 'Olex2 1.5 (Dolomanov et al., 2009)'
_computing_publication_material 'Olex2 1.5 (Dolomanov et al., 2009)'
_computing_structure_refinement 'ShelXL (Sheldrick, 2015)'
_computing_structure_solution 'ShelXT (Sheldrick, 2015)'
_diffrn_ambient_environment N~2~
_diffrn_ambient_temperature 100.01(10)
_diffrn_detector 'CCD plate'
_diffrn_detector_area_resol_mean 8.0697
_diffrn_detector_type EosS2
_diffrn_measured_fraction_theta_full 0.998
_diffrn_measured_fraction_theta_max 0.998
_diffrn_measurement_details
;
List of Runs (angles in degrees, time in seconds):

  # Type    Start    End  Width  t~exp~   \w     \q     \k     \f   Frames
#--------------------------------------------------------------------------
  1  \w     18.00  74.00   1.00    1.00    --   34.73  57.00 -90.00   56
  2  \w     21.00  91.00   1.00    1.00    --   34.73  57.00   0.00   70
  3  \w     91.00 167.00   1.00    3.00    --  105.88  61.00  90.00   76
  4  \w     75.00 107.00   1.00    3.00    --  105.88 -94.00 120.00   32
  5  \w     39.00  99.00   1.00    3.00    --  105.88 -30.00 150.00   60
  6  \w     39.00 123.00   1.00    3.00    --  105.88 -61.00  90.00   84
  7  \w     42.00  68.00   1.00    1.00    --   34.73 -99.00 -60.00   26
  8  \w     34.00 144.00   1.00    3.00    --  105.88 -15.00 -90.00  110
  9  \w     37.00  88.00   1.00    3.00    --  105.88 -94.00 -30.00   51
 10  \w     24.00  66.00   1.00    1.00    --   34.73 -99.00  60.00   42
 11  \w    -31.00  54.00   1.00    1.00    --   34.73 -38.00  30.00   85
 12  \w    -32.00  42.00   1.00    1.00    --   34.73 -57.00 120.00   74
 13  \w    -29.00  31.00   1.00    1.00    --   34.73 -38.00-180.00   60
 14  \w     10.00  61.00   1.00    1.00    --   34.73  77.00 -90.00   51
 15  \w     18.00  80.00   1.00    1.00    --   34.73  57.00-180.00   62
 16  \w    -14.00  47.00   1.00    1.00    --   34.73 -57.00-120.00   61
 17  \w     44.00  88.00   1.00    1.00    --   34.73-125.00 -90.00   44
 18  \w     77.00 102.00   1.00    1.00    --   34.73  77.00 -30.00   25
 19  \w     10.00  41.00   1.00    1.00    --   34.73  77.00 -30.00   31
 20  \w     13.00  47.00   1.00    1.00    --   34.73  77.00  30.00   34
 21  \w     28.00 101.00   1.00    1.00    --   34.73  38.00 120.00   73
 22  \w    -33.00  54.00   1.00    1.00    --   34.73 -38.00 -60.00   87
 23  \w      9.00 101.00   1.00    1.00    --   34.73  77.00-180.00   92
 24  \w     17.00  72.00   1.00    1.00    --   34.73  38.00 -30.00   55
 25  \w      8.00  58.00   1.00    1.00    --   34.73  77.00  90.00   50
 26  \w     55.00  92.00   1.00    1.00    --   34.73  77.00  30.00   37
 27  \w     79.00 104.00   1.00    3.00    --  105.25  77.00 -60.00   25
 28  \w     89.00 115.00   1.00    3.00    --  105.25  61.00-180.00   26
 29  \w     84.00 112.00   1.00    3.00    --  105.25  30.00-120.00   28
 30  \w    122.00 172.00   1.00    3.00    --  105.25  77.00  60.00   50
 31  \w     79.00 105.00   1.00    3.00    --  105.25  77.00  60.00   26
 32  \w     42.00 113.00   1.00    3.00    --  105.25-111.00 -60.00   71
 33  \w     79.00 105.00   1.00    3.00    --  105.25  77.00  30.00   26
 34  \w     79.00 104.00   1.00    3.00    --  105.25  77.00 -90.00   25
 35  \w    118.00 172.00   1.00    3.00    --  105.25  77.00 -90.00   54
 36  \w     79.00 104.00   1.00    3.00    --  105.25  77.00-150.00   25
 37  \w    136.00 169.00   1.00    3.00    --  105.25  77.00-150.00   33
 38  \w     87.00 166.00   1.00    3.00    --  105.25  61.00 -30.00   79
 39  \w     79.00 105.00   1.00    3.00    --  105.25  77.00 150.00   26
 40  \w     79.00 105.00   1.00    3.00    --  105.25  77.00  90.00   26
 41  \w     84.00 121.00   1.00    3.00    --  105.25  30.00  90.00   37
 42  \w     79.00 105.00   1.00    3.00    --  105.25  77.00-180.00   26
 43  \w     87.00 112.00   1.00    3.00    --  105.25  61.00  60.00   25
 44  \w     79.00 104.00   1.00    3.00    --  105.25  77.00 -30.00   25
 45  \w     80.00 124.00   1.00    3.00    --  105.25  77.00   0.00   44
 46  \w    147.00 173.00   1.00    3.00    --  105.25  77.00 120.00   26
 47  \w     87.00 117.00   1.00    3.00    --  105.25  61.00 -90.00   30
 48  \w     87.00 112.00   1.00    3.00    --  105.25  61.00 120.00   25
 49  \w     37.00 104.00   1.00    3.00    --  105.25 -94.00  30.00   67
 50  \w     85.00 110.00   1.00    3.00    --  105.25  30.00 120.00   25
 51  \w     87.00 112.00   1.00    3.00    --  105.25  61.00   0.00   25
 52  \w     87.00 112.00   1.00    3.00    --  105.25  61.00-150.00   25
 53  \w     79.00 105.00   1.00    3.00    --  105.25  77.00 120.00   26
 54  \w     85.00 129.00   1.00    3.00    --  105.25  30.00 150.00   44
 55  \w     87.00 113.00   1.00    3.00    --  105.25  61.00 -60.00   26
 56  \w     87.00 129.00   1.00    3.00    --  105.25  61.00  30.00   42
 57  \w     88.00 114.00   1.00    3.00    --  105.25  61.00  90.00   26
 58  \w     85.00 111.00   1.00    3.00    --  105.25  30.00-150.00   26
 59  \w     79.00 105.00   1.00    3.00    --  105.25  77.00-120.00   26
 60  \w    140.00 167.00   1.00    3.00    --  105.25  61.00-120.00   27
 61  \w     85.00 148.00   1.00    3.00    --  105.25  30.00 -30.00   63
 62  \w     87.00 116.00   1.00    3.00    --  105.25  61.00-120.00   29
 63  \w     84.00 113.00   1.00    3.00    --  105.25  30.00 -60.00   29
 64  \w    129.00 154.00   1.00    3.00    --  105.25  77.00 -60.00   25
 65  \w     47.00  88.00   1.00    3.00    --  105.25 -94.00-120.00   41
 66  \w     87.00 120.00   1.00    3.00    --  105.25  61.00 150.00   33
 67  \w     52.00 122.00   1.00    3.00    --  105.25 -61.00   0.00   70
;
_diffrn_measurement_device 'four-circle diffractometer'
_diffrn_measurement_device_type 'SuperNova, Dual, Cu at zero, EosS2'
_diffrn_measurement_method '\w scans'
_diffrn_orient_matrix_type 'CrysAlisPro convention (1999,Acta A55,543-557)'
_diffrn_orient_matrix_UB_11 -0.0752799000
_diffrn_orient_matrix_UB_12 -0.0207209000
_diffrn_orient_matrix_UB_13 0.0877920000
_diffrn_orient_matrix_UB_21 -0.0357166000
_diffrn_orient_matrix_UB_22 -0.0949472000
_diffrn_orient_matrix_UB_23 0.0113366000
_diffrn_orient_matrix_UB_31 0.1974381000
_diffrn_orient_matrix_UB_32 -0.0261820000
_diffrn_orient_matrix_UB_33 0.0358538000
_diffrn_radiation_monochromator mirror
_diffrn_radiation_probe x-ray
_diffrn_radiation_type 'Cu K\a'
_diffrn_radiation_wavelength 1.54184
_diffrn_reflns_av_R_equivalents 0.0343
_diffrn_reflns_av_unetI/netI 0.0305
_diffrn_reflns_Laue_measured_fraction_full 0.998
_diffrn_reflns_Laue_measured_fraction_max 0.998
_diffrn_reflns_limit_h_max 8
_diffrn_reflns_limit_h_min -8
_diffrn_reflns_limit_k_max 19
_diffrn_reflns_limit_k_min -19
_diffrn_reflns_limit_l_max 20
_diffrn_reflns_limit_l_min -20
_diffrn_reflns_number 26396
_diffrn_reflns_point_group_measured_fraction_full 0.998
_diffrn_reflns_point_group_measured_fraction_max 0.998
_diffrn_reflns_theta_full 66.592
_diffrn_reflns_theta_max 66.592
_diffrn_reflns_theta_min 2.739
_diffrn_source 'micro-focus sealed X-ray tube'
_diffrn_source_type 'SuperNova (Cu) X-ray Source'
_exptl_absorpt_coefficient_mu 2.121
_exptl_absorpt_correction_T_max 1.00000
_exptl_absorpt_correction_T_min 0.44093
_exptl_absorpt_correction_type multi-scan
_exptl_absorpt_process_details
;
CrysAlisPro 1.171.38.46 (Rigaku Oxford Diffraction, 2015)
Empirical absorption correction using spherical harmonics,
 implemented in SCALE3 ABSPACK scaling algorithm.
;
_exptl_crystal_colour red
_exptl_crystal_colour_primary red
_exptl_crystal_density_diffrn 1.237
_exptl_crystal_description block
_exptl_crystal_F_000 744
_exptl_crystal_size_max 0.3
_exptl_crystal_size_mid 0.2
_exptl_crystal_size_min 0.1
_refine_diff_density_max 0.505
_refine_diff_density_min -0.545
_refine_diff_density_rms 0.051
_refine_ls_extinction_method none
_refine_ls_goodness_of_fit_ref 1.049
_refine_ls_hydrogen_treatment constr
_refine_ls_matrix_type full
_refine_ls_number_parameters 460
_refine_ls_number_reflns 6832
_refine_ls_number_restraints 153
_refine_ls_restrained_S_all 1.037
_refine_ls_R_factor_all 0.0464
_refine_ls_R_factor_gt 0.0419
_refine_ls_shift/su_max 0.001
_refine_ls_shift/su_mean 0.000
_refine_ls_structure_factor_coef Fsqd
_refine_ls_weighting_details 'w=1/[\s^2^(Fo^2^)+(0.0322P)^2^+2.1771P] where P=(Fo^2^+2Fc^2^)/3'
_refine_ls_weighting_scheme calc
_refine_ls_wR_factor_gt 0.1002
_refine_ls_wR_factor_ref 0.1018
_reflns_Friedel_coverage 0.000
_reflns_number_gt 6396
_reflns_number_total 6832
_reflns_threshold_expression 'I > 2\s(I)'
_cod_data_source_file d5sc06925d2.cif
_cod_data_source_block exp_2130_sq
_cod_original_cell_volume 1935.69(7)
_cod_database_code 1576868
_shelx_shelxl_version_number 2016/6
_chemical_oxdiff_formula 'C100 S3 O8 H100 '
_shelx_space_group_comment
;
The symmetry employed for this shelxl refinement is uniquely defined
by the following loop, which should always be used as a source of
symmetry information in preference to the above space-group names.
They are only intended as comments.
;
_shelx_estimated_absorpt_t_max 0.816
_shelx_estimated_absorpt_t_min 0.569
_reflns_odcompleteness_completeness 99.94
_reflns_odcompleteness_iscentric 1
_reflns_odcompleteness_theta 66.49
_olex2_refinement_description
;
1. Rigid bond restraints
 All non-hydrogen atoms
 with sigma for 1-2 distances of 0.01 and sigma for 1-3 distances of 0.01
2.a Aromatic/amide H refined with riding coordinates:
 C1(H1), C2(H2), C3(H3), C4(H4), C10(H10), C11(H11), C12(H12), C13(H13),
 C19(H19), C20(H20), C21(H21), C22(H22), C26(H26), C27(H27), C28(H28), C29(H29),
  C30(H30), C31(H31), C32(H32), C33(H33), C39(H39), C40(H40), C41(H41), C42(H42)
;
_olex2_submission_special_instructions 'No special instructions were received'
_oxdiff_exptl_absorpt_empirical_details
;
Empirical correction (ABSPACK) includes:
- Absorption correction using spherical harmonics
- Frame scaling
;
_oxdiff_exptl_absorpt_empirical_full_max 2.520
_oxdiff_exptl_absorpt_empirical_full_min 0.584

loop_
_space_group_symop_operation_xyz
'x, y, z'
'-x, -y, -z'

loop_
_atom_site_label
_atom_site_type_symbol
_atom_site_fract_x
_atom_site_fract_y
_atom_site_fract_z
_atom_site_U_iso_or_equiv
_atom_site_adp_type
_atom_site_occupancy
_atom_site_site_symmetry_order
_atom_site_calc_flag
_atom_site_refinement_flags_posn
_atom_site_refinement_flags_adp
_atom_site_refinement_flags_occupancy
_atom_site_disorder_assembly
_atom_site_disorder_group
S1 S 0.20141(8) 0.85495(3) 0.48076(3) 0.02597(13) Uani 1 1 d . U . . .
S2 S 0.83521(7) 0.34817(3) 0.68438(4) 0.02862(13) Uani 1 1 d . U . . .
S3 S 0.70729(8) 0.68669(4) 0.91545(3) 0.03130(14) Uani 1 1 d . U . . .
O1 O 0.9338(3) 0.27282(11) 0.68452(13) 0.0467(5) Uani 1 1 d . U . . .
O2 O 0.6590(2) 0.33503(10) 0.72696(12) 0.0415(4) Uani 1 1 d . U . . .
O3 O 0.8655(2) 0.73207(12) 0.86799(11) 0.0414(4) Uani 1 1 d . U . . .
O4 O 0.6813(3) 0.68659(13) 0.99661(11) 0.0443(4) Uani 1 1 d . U . . .
O5 O 0.1156(2) 0.77308(10) 0.53212(10) 0.0322(4) Uani 1 1 d . U . . .
O6 O 0.0826(2) 0.92488(10) 0.42776(10) 0.0340(4) Uani 1 1 d . U . . .
C1 C 0.2734(3) 0.95660(13) 0.56737(13) 0.0272(5) Uani 1 1 d . U . . .
H1 H 0.163928 0.986951 0.545035 0.033 Uiso 1 1 calc R . . . .
C2 C 0.3781(3) 0.97724(13) 0.62317(13) 0.0288(5) Uani 1 1 d . U . . .
H2 H 0.337466 1.021089 0.639404 0.035 Uiso 1 1 calc R . . . .
C3 C 0.5425(3) 0.93285(13) 0.65473(13) 0.0284(5) Uani 1 1 d . U . . .
H3 H 0.612923 0.947760 0.691395 0.034 Uiso 1 1 calc R . . . .
C4 C 0.6037(3) 0.86623(13) 0.63222(12) 0.0265(5) Uani 1 1 d . U . . .
H4 H 0.715001 0.837140 0.653530 0.032 Uiso 1 1 calc R . . . .
C5 C 0.4988(3) 0.84277(13) 0.57784(12) 0.0248(4) Uani 1 1 d . U . . .
C6 C 0.3357(3) 0.88963(13) 0.54556(13) 0.0249(4) Uani 1 1 d . U . . .
C7 C 0.5594(3) 0.77250(13) 0.55147(13) 0.0256(5) Uani 1 1 d . U . . .
C8 C 0.5430(3) 0.79522(12) 0.46129(12) 0.0220(4) Uani 1 1 d . U . . .
C9 C 0.3792(3) 0.83521(12) 0.42071(13) 0.0222(4) Uani 1 1 d . U . . .
C10 C 0.3545(3) 0.86192(13) 0.33611(13) 0.0261(4) Uani 1 1 d . U . . .
H10 H 0.243393 0.888066 0.310913 0.031 Uiso 1 1 calc R . . . .
C11 C 0.4990(3) 0.84897(14) 0.28945(13) 0.0289(5) Uani 1 1 d . U . . .
H11 H 0.484077 0.865169 0.232715 0.035 Uiso 1 1 calc R . . . .
C12 C 0.6649(3) 0.81190(13) 0.32777(13) 0.0265(5) Uani 1 1 d . U . . .
H12 H 0.761942 0.804249 0.296245 0.032 Uiso 1 1 calc R . . . .
C13 C 0.6884(3) 0.78593(12) 0.41268(13) 0.0233(4) Uani 1 1 d . U . . .
H13 H 0.801682 0.762225 0.437285 0.028 Uiso 1 1 calc R . . . .
C14 C 0.6094(3) 0.69458(14) 0.60966(13) 0.0293(5) Uani 1 1 d . U . . .
C15 C 0.7063(3) 0.61163(13) 0.64074(12) 0.0239(4) Uani 1 1 d . U . . .
C16 C 0.6421(3) 0.64830(13) 0.69714(13) 0.0259(5) Uani 1 1 d . U . . .
C17 C 0.7963(3) 0.54196(12) 0.63595(12) 0.0200(4) Uani 1 1 d . U . . .
C18 C 0.7697(3) 0.51267(13) 0.56813(12) 0.0193(4) Uani 1 1 d . U . . .
C19 C 0.7094(3) 0.56839(14) 0.48881(13) 0.0243(4) Uani 1 1 d . U . . .
H19 H 0.684668 0.626803 0.477643 0.029 Uiso 1 1 calc R . . . .
C20 C 0.6856(3) 0.53832(16) 0.42654(14) 0.0299(5) Uani 1 1 d . U . . .
H20 H 0.644439 0.576364 0.374387 0.036 Uiso 1 1 calc R . . . .
C21 C 0.7233(3) 0.45139(18) 0.44194(16) 0.0354(6) Uani 1 1 d . U . . .
H21 H 0.710326 0.431719 0.399676 0.042 Uiso 1 1 calc R . . . .
C22 C 0.7800(3) 0.39424(16) 0.51979(16) 0.0333(5) Uani 1 1 d . U . . .
H22 H 0.804696 0.335952 0.530378 0.040 Uiso 1 1 calc R . . . .
C23 C 0.7998(3) 0.42461(14) 0.58213(14) 0.0246(4) Uani 1 1 d . U . . .
C24 C 0.9332(3) 0.49482(13) 0.70151(12) 0.0205(4) Uani 1 1 d . U . . .
C25 C 0.9770(3) 0.40660(13) 0.72431(12) 0.0213(4) Uani 1 1 d . U . . .
C26 C 1.1206(3) 0.36427(14) 0.77856(13) 0.0269(5) Uani 1 1 d . U . . .
H26 H 1.146339 0.305493 0.791882 0.032 Uiso 1 1 calc R . . . .
C27 C 1.2246(4) 0.41122(16) 0.81242(14) 0.0356(5) Uani 1 1 d . U . . .
H27 H 1.321275 0.384161 0.849051 0.043 Uiso 1 1 calc R . . . .
C28 C 1.1840(4) 0.49881(16) 0.79150(14) 0.0376(6) Uani 1 1 d . U . . .
H28 H 1.253689 0.530147 0.814593 0.045 Uiso 1 1 calc R . . . .
C29 C 1.0416(3) 0.54028(14) 0.73684(13) 0.0286(5) Uani 1 1 d . U . . .
H29 H 1.017386 0.599219 0.723358 0.034 Uiso 1 1 calc R . . . .
C30 C 0.6796(3) 0.48022(14) 0.85425(14) 0.0293(5) Uani 1 1 d . U . . .
H30 H 0.650047 0.468898 0.808053 0.035 Uiso 1 1 calc R . . . .
C31 C 0.7338(3) 0.41189(15) 0.92779(15) 0.0337(5) Uani 1 1 d . U . . .
H31 H 0.739279 0.355191 0.930310 0.040 Uiso 1 1 calc R . . . .
C32 C 0.7797(3) 0.42731(17) 0.99707(15) 0.0375(6) Uani 1 1 d . U . . .
H32 H 0.818738 0.381406 1.045376 0.045 Uiso 1 1 calc R . . . .
C33 C 0.7673(3) 0.51112(17) 0.99438(14) 0.0348(5) Uani 1 1 d . U . . .
H33 H 0.795059 0.521873 1.041061 0.042 Uiso 1 1 calc R . . . .
C34 C 0.7129(3) 0.57874(15) 0.92132(13) 0.0283(5) Uani 1 1 d . U . . .
C35 C 0.6696(3) 0.56544(14) 0.84962(13) 0.0253(4) Uani 1 1 d . U . . .
C36 C 0.6004(3) 0.63932(13) 0.77515(13) 0.0247(4) Uani 1 1 d . U . . .
C37 C 0.4740(3) 0.70172(13) 0.79026(13) 0.0242(4) Uani 1 1 d . U . . .
C38 C 0.5059(3) 0.72766(14) 0.85529(13) 0.0262(5) Uani 1 1 d . U . . .
C39 C 0.3893(3) 0.78557(15) 0.87191(14) 0.0322(5) Uani 1 1 d . U . . .
H39 H 0.415573 0.802404 0.915151 0.039 Uiso 1 1 calc R . . . .
C40 C 0.2340(3) 0.81749(15) 0.82285(15) 0.0343(5) Uani 1 1 d . U . . .
H40 H 0.155359 0.857103 0.832299 0.041 Uiso 1 1 calc R . . . .
C41 C 0.1945(3) 0.79073(14) 0.75932(15) 0.0313(5) Uani 1 1 d . U . . .
H41 H 0.087478 0.811289 0.727518 0.038 Uiso 1 1 calc R . . . .
C42 C 0.3130(3) 0.73373(13) 0.74298(13) 0.0270(5) Uani 1 1 d . U . . .
H42 H 0.285150 0.716554 0.700106 0.032 Uiso 1 1 calc R . . . .

loop_
_atom_site_aniso_label
_atom_site_aniso_U_11
_atom_site_aniso_U_22
_atom_site_aniso_U_33
_atom_site_aniso_U_23
_atom_site_aniso_U_13
_atom_site_aniso_U_12
S1 0.0284(3) 0.0216(3) 0.0321(3) -0.0152(2) 0.0031(2) -0.0003(2)
S2 0.0193(3) 0.0157(2) 0.0504(3) -0.0127(2) -0.0098(2) 0.00172(19)
S3 0.0318(3) 0.0388(3) 0.0255(3) -0.0149(2) 0.0079(2) -0.0143(2)
O1 0.0391(10) 0.0272(9) 0.0824(14) -0.0312(9) -0.0299(10) 0.0168(8)
O2 0.0199(8) 0.0224(8) 0.0636(12) 0.0027(8) -0.0048(8) -0.0046(6)
O3 0.0343(9) 0.0453(10) 0.0453(10) -0.0183(8) 0.0129(8) -0.0203(8)
O4 0.0531(11) 0.0569(11) 0.0286(9) -0.0229(8) 0.0042(8) -0.0142(9)
O5 0.0319(9) 0.0269(8) 0.0429(9) -0.0194(7) 0.0115(7) -0.0074(7)
O6 0.0337(9) 0.0319(8) 0.0410(9) -0.0198(7) -0.0050(7) 0.0087(7)
C1 0.0352(12) 0.0177(10) 0.0282(11) -0.0087(9) 0.0070(9) -0.0014(9)
C2 0.0461(14) 0.0153(9) 0.0264(11) -0.0098(8) 0.0112(10) -0.0060(9)
C3 0.0463(14) 0.0185(10) 0.0208(10) -0.0080(8) 0.0045(9) -0.0078(9)
C4 0.0404(13) 0.0165(10) 0.0188(10) -0.0031(8) 0.0020(9) -0.0027(9)
C5 0.0396(13) 0.0145(9) 0.0186(10) -0.0047(8) 0.0047(9) -0.0028(9)
C6 0.0352(12) 0.0167(10) 0.0231(10) -0.0081(8) 0.0058(9) -0.0036(9)
C7 0.0383(13) 0.0171(10) 0.0217(10) -0.0080(8) 0.0036(9) -0.0019(9)
C8 0.0328(12) 0.0119(9) 0.0217(10) -0.0071(8) 0.0030(8) -0.0036(8)
C9 0.0274(11) 0.0151(9) 0.0264(10) -0.0107(8) 0.0027(8) -0.0028(8)
C10 0.0311(12) 0.0210(10) 0.0286(11) -0.0124(9) -0.0067(9) 0.0001(9)
C11 0.0428(13) 0.0244(11) 0.0218(10) -0.0118(9) -0.0011(9) -0.0026(9)
C12 0.0355(12) 0.0205(10) 0.0254(11) -0.0111(9) 0.0079(9) -0.0049(9)
C13 0.0275(11) 0.0150(9) 0.0267(11) -0.0077(8) 0.0006(8) -0.0003(8)
C14 0.0462(14) 0.0204(10) 0.0221(10) -0.0094(9) 0.0069(10) 0.0025(9)
C15 0.0350(12) 0.0171(10) 0.0182(10) -0.0056(8) 0.0005(8) -0.0014(8)
C16 0.0395(13) 0.0143(9) 0.0223(10) -0.0057(8) 0.0044(9) -0.0008(9)
C17 0.0228(10) 0.0149(9) 0.0214(10) -0.0064(8) 0.0028(8) -0.0042(8)
C18 0.0121(9) 0.0230(10) 0.0251(10) -0.0118(8) 0.0017(8) -0.0034(8)
C19 0.0225(11) 0.0267(11) 0.0235(10) -0.0098(9) 0.0050(8) -0.0066(8)
C20 0.0178(10) 0.0504(14) 0.0246(11) -0.0180(10) 0.0048(8) -0.0084(10)
C21 0.0170(11) 0.0626(16) 0.0463(14) -0.0426(13) 0.0006(10) -0.0021(10)
C22 0.0166(11) 0.0419(13) 0.0581(15) -0.0375(12) -0.0089(10) 0.0060(9)
C23 0.0136(10) 0.0261(11) 0.0401(12) -0.0196(10) -0.0056(9) 0.0029(8)
C24 0.0232(10) 0.0210(10) 0.0163(9) -0.0063(8) 0.0039(8) -0.0047(8)
C25 0.0187(10) 0.0207(10) 0.0218(10) -0.0056(8) 0.0027(8) -0.0042(8)
C26 0.0277(11) 0.0255(11) 0.0206(10) -0.0017(8) 0.0035(8) -0.0042(9)
C27 0.0390(14) 0.0401(13) 0.0181(10) -0.0014(9) -0.0099(9) -0.0058(11)
C28 0.0513(16) 0.0388(13) 0.0191(11) -0.0074(10) -0.0090(10) -0.0141(11)
C29 0.0421(13) 0.0251(11) 0.0181(10) -0.0079(9) 0.0010(9) -0.0096(10)
C30 0.0295(12) 0.0265(11) 0.0256(11) -0.0038(9) 0.0086(9) -0.0036(9)
C31 0.0258(12) 0.0253(11) 0.0382(13) -0.0001(10) 0.0085(10) -0.0029(9)
C32 0.0225(12) 0.0419(14) 0.0301(12) 0.0046(10) -0.0003(9) -0.0038(10)
C33 0.0247(12) 0.0458(14) 0.0257(11) -0.0054(10) 0.0017(9) -0.0089(10)
C34 0.0242(11) 0.0327(12) 0.0245(11) -0.0074(9) 0.0074(9) -0.0090(9)
C35 0.0252(11) 0.0247(10) 0.0210(10) -0.0037(8) 0.0089(8) -0.0068(9)
C36 0.0330(12) 0.0188(10) 0.0217(10) -0.0071(8) 0.0062(9) -0.0064(9)
C37 0.0313(12) 0.0182(10) 0.0215(10) -0.0061(8) 0.0110(8) -0.0092(8)
C38 0.0301(11) 0.0252(10) 0.0233(10) -0.0093(9) 0.0128(9) -0.0116(9)
C39 0.0381(13) 0.0325(12) 0.0323(12) -0.0191(10) 0.0196(10) -0.0167(10)
C40 0.0340(13) 0.0284(12) 0.0445(14) -0.0184(11) 0.0210(11) -0.0084(10)
C41 0.0279(12) 0.0260(11) 0.0358(12) -0.0078(10) 0.0105(10) -0.0096(9)
C42 0.0342(12) 0.0206(10) 0.0260(11) -0.0087(9) 0.0087(9) -0.0104(9)

loop_
_atom_type_symbol
_atom_type_description
_atom_type_scat_dispersion_real
_atom_type_scat_dispersion_imag
_atom_type_scat_source
C C 0.0181 0.0091 'International Tables Vol C Tables 4.2.6.8 and 6.1.1.4'
H H 0.0000 0.0000 'International Tables Vol C Tables 4.2.6.8 and 6.1.1.4'
O O 0.0492 0.0322 'International Tables Vol C Tables 4.2.6.8 and 6.1.1.4'
S S 0.3331 0.5567 'International Tables Vol C Tables 4.2.6.8 and 6.1.1.4'

loop_
_geom_angle_atom_site_label_1
_geom_angle_atom_site_label_2
_geom_angle_atom_site_label_3
_geom_angle
_geom_angle_site_symmetry_1
_geom_angle_site_symmetry_3
_geom_angle_publ_flag
O5 S1 C6 107.95(10) . . ?
O5 S1 C9 109.38(9) . . ?
O6 S1 O5 117.95(10) . . ?
O6 S1 C6 110.57(10) . . ?
O6 S1 C9 109.35(10) . . ?
C6 S1 C9 100.17(10) . . ?
O1 S2 O2 118.24(11) . . ?
O1 S2 C23 110.28(11) . . ?
O1 S2 C25 110.02(10) . . ?
O2 S2 C23 107.87(10) . . ?
O2 S2 C25 107.61(11) . . ?
C25 S2 C23 101.49(9) . . ?
O3 S3 C34 108.20(11) . . ?
O3 S3 C38 108.32(11) . . ?
O4 S3 O3 118.01(11) . . ?
O4 S3 C34 110.29(11) . . ?
O4 S3 C38 109.74(11) . . ?
C38 S3 C34 100.90(11) . . ?
C2 C1 H1 120.7 . . ?
C2 C1 C6 118.6(2) . . ?
C6 C1 H1 120.7 . . ?
C1 C2 H2 119.9 . . ?
C3 C2 C1 120.2(2) . . ?
C3 C2 H2 119.9 . . ?
C2 C3 H3 119.7 . . ?
C2 C3 C4 120.6(2) . . ?
C4 C3 H3 119.7 . . ?
C3 C4 H4 119.9 . . ?
C3 C4 C5 120.3(2) . . ?
C5 C4 H4 119.9 . . ?
C4 C5 C7 122.2(2) . . ?
C6 C5 C4 118.00(19) . . ?
C6 C5 C7 119.8(2) . . ?
C1 C6 S1 120.89(18) . . ?
C1 C6 C5 122.2(2) . . ?
C5 C6 S1 116.71(15) . . ?
C8 C7 C5 114.55(18) . . ?
C14 C7 C5 118.82(19) . . ?
C14 C7 C8 126.43(19) . . ?
C9 C8 C7 118.66(19) . . ?
C9 C8 C13 117.47(19) . . ?
C13 C8 C7 123.6(2) . . ?
C8 C9 S1 117.67(16) . . ?
C10 C9 S1 119.66(17) . . ?
C10 C9 C8 122.6(2) . . ?
C9 C10 H10 120.6 . . ?
C9 C10 C11 118.8(2) . . ?
C11 C10 H10 120.6 . . ?
C10 C11 H11 120.1 . . ?
C12 C11 C10 119.7(2) . . ?
C12 C11 H11 120.1 . . ?
C11 C12 H12 119.5 . . ?
C11 C12 C13 120.9(2) . . ?
C13 C12 H12 119.5 . . ?
C8 C13 H13 119.8 . . ?
C12 C13 C8 120.4(2) . . ?
C12 C13 H13 119.8 . . ?
C7 C14 C15 154.8(2) . . ?
C7 C14 C16 143.3(2) . . ?
C16 C14 C15 59.61(14) . . ?
C16 C15 C14 60.07(14) . . ?
C17 C15 C14 156.3(2) . . ?
C17 C15 C16 143.7(2) . . ?
C15 C16 C14 60.32(15) . . ?
C36 C16 C14 147.6(2) . . ?
C36 C16 C15 150.2(2) . . ?
C15 C17 C18 123.90(19) . . ?
C15 C17 C24 117.67(18) . . ?
C18 C17 C24 118.40(17) . . ?
C19 C18 C17 123.05(18) . . ?
C19 C18 C23 116.84(19) . . ?
C23 C18 C17 120.09(19) . . ?
C18 C19 H19 119.3 . . ?
C20 C19 C18 121.4(2) . . ?
C20 C19 H19 119.3 . . ?
C19 C20 H20 120.0 . . ?
C19 C20 C21 120.1(2) . . ?
C21 C20 H20 120.0 . . ?
C20 C21 H21 119.9 . . ?
C22 C21 C20 120.1(2) . . ?
C22 C21 H21 119.9 . . ?
C21 C22 H22 120.3 . . ?
C21 C22 C23 119.3(2) . . ?
C23 C22 H22 120.3 . . ?
C18 C23 S2 118.75(16) . . ?
C22 C23 S2 118.58(17) . . ?
C22 C23 C18 122.2(2) . . ?
C25 C24 C17 122.65(18) . . ?
C25 C24 C29 116.6(2) . . ?
C29 C24 C17 120.31(18) . . ?
C24 C25 S2 116.85(16) . . ?
C26 C25 S2 119.97(16) . . ?
C26 C25 C24 123.13(19) . . ?
C25 C26 H26 120.7 . . ?
C27 C26 C25 118.7(2) . . ?
C27 C26 H26 120.7 . . ?
C26 C27 H27 120.2 . . ?
C26 C27 C28 119.7(2) . . ?
C28 C27 H27 120.2 . . ?
C27 C28 H28 119.5 . . ?
C29 C28 C27 121.0(2) . . ?
C29 C28 H28 119.5 . . ?
C24 C29 H29 119.6 . . ?
C28 C29 C24 120.9(2) . . ?
C28 C29 H29 119.6 . . ?
C31 C30 H30 119.9 . . ?
C35 C30 H30 119.9 . . ?
C35 C30 C31 120.3(2) . . ?
C30 C31 H31 119.6 . . ?
C32 C31 C30 120.8(2) . . ?
C32 C31 H31 119.6 . . ?
C31 C32 H32 120.1 . . ?
C33 C32 C31 119.9(2) . . ?
C33 C32 H32 120.1 . . ?
C32 C33 H33 120.5 . . ?
C32 C33 C34 119.1(2) . . ?
C34 C33 H33 120.5 . . ?
C33 C34 S3 119.61(18) . . ?
C33 C34 C35 122.3(2) . . ?
C35 C34 S3 118.00(17) . . ?
C30 C35 C34 117.6(2) . . ?
C30 C35 C36 122.5(2) . . ?
C34 C35 C36 119.75(19) . . ?
C16 C36 C35 122.8(2) . . ?
C16 C36 C37 121.1(2) . . ?
C37 C36 C35 116.07(18) . . ?
C38 C37 C36 121.1(2) . . ?
C38 C37 C42 117.2(2) . . ?
C42 C37 C36 121.62(19) . . ?
C37 C38 S3 117.25(17) . . ?
C39 C38 S3 119.91(18) . . ?
C39 C38 C37 122.8(2) . . ?
C38 C39 H39 120.8 . . ?
C40 C39 C38 118.5(2) . . ?
C40 C39 H39 120.8 . . ?
C39 C40 H40 119.9 . . ?
C39 C40 C41 120.3(2) . . ?
C41 C40 H40 119.9 . . ?
C40 C41 H41 119.7 . . ?
C42 C41 C40 120.5(2) . . ?
C42 C41 H41 119.7 . . ?
C37 C42 H42 119.7 . . ?
C41 C42 C37 120.7(2) . . ?
C41 C42 H42 119.7 . . ?

loop_
_geom_bond_atom_site_label_1
_geom_bond_atom_site_label_2
_geom_bond_distance
_geom_bond_site_symmetry_2
_geom_bond_publ_flag
S1 O5 1.4475(16) . ?
S1 O6 1.4407(17) . ?
S1 C6 1.762(2) . ?
S1 C9 1.768(2) . ?
S2 O1 1.4369(17) . ?
S2 O2 1.4446(18) . ?
S2 C23 1.758(2) . ?
S2 C25 1.747(2) . ?
S3 O3 1.4401(17) . ?
S3 O4 1.4390(17) . ?
S3 C34 1.763(2) . ?
S3 C38 1.758(2) . ?
C1 H1 0.9300 . ?
C1 C2 1.387(3) . ?
C1 C6 1.389(3) . ?
C2 H2 0.9300 . ?
C2 C3 1.383(3) . ?
C3 H3 0.9300 . ?
C3 C4 1.389(3) . ?
C4 H4 0.9300 . ?
C4 C5 1.394(3) . ?
C5 C6 1.393(3) . ?
C5 C7 1.485(3) . ?
C7 C8 1.481(3) . ?
C7 C14 1.341(3) . ?
C8 C9 1.395(3) . ?
C8 C13 1.396(3) . ?
C9 C10 1.384(3) . ?
C10 H10 0.9300 . ?
C10 C11 1.391(3) . ?
C11 H11 0.9300 . ?
C11 C12 1.384(3) . ?
C12 H12 0.9300 . ?
C12 C13 1.389(3) . ?
C13 H13 0.9300 . ?
C14 C15 1.442(3) . ?
C14 C16 1.438(3) . ?
C15 C16 1.432(3) . ?
C15 C17 1.357(3) . ?
C16 C36 1.353(3) . ?
C17 C18 1.472(3) . ?
C17 C24 1.477(3) . ?
C18 C19 1.399(3) . ?
C18 C23 1.405(3) . ?
C19 H19 0.9300 . ?
C19 C20 1.386(3) . ?
C20 H20 0.9300 . ?
C20 C21 1.390(4) . ?
C21 H21 0.9300 . ?
C21 C22 1.379(4) . ?
C22 H22 0.9300 . ?
C22 C23 1.388(3) . ?
C24 C25 1.396(3) . ?
C24 C29 1.399(3) . ?
C25 C26 1.388(3) . ?
C26 H26 0.9300 . ?
C26 C27 1.383(3) . ?
C27 H27 0.9300 . ?
C27 C28 1.386(4) . ?
C28 H28 0.9300 . ?
C28 C29 1.382(3) . ?
C29 H29 0.9300 . ?
C30 H30 0.9300 . ?
C30 C31 1.393(3) . ?
C30 C35 1.393(3) . ?
C31 H31 0.9300 . ?
C31 C32 1.383(4) . ?
C32 H32 0.9300 . ?
C32 C33 1.383(4) . ?
C33 H33 0.9300 . ?
C33 C34 1.383(3) . ?
C34 C35 1.401(3) . ?
C35 C36 1.478(3) . ?
C36 C37 1.478(3) . ?
C37 C38 1.395(3) . ?
C37 C42 1.397(3) . ?
C38 C39 1.390(3) . ?
C39 H39 0.9300 . ?
C39 C40 1.378(4) . ?
C40 H40 0.9300 . ?
C40 C41 1.389(3) . ?
C41 H41 0.9300 . ?
C41 C42 1.384(3) . ?
C42 H42 0.9300 . ?
